data_7225978
loop_
_publ_author_name
'Wang, Duo-Zhi'
'Fan, Jian-Zhong'
'Jia, Dianzeng'
'Du, Ceng-Ceng'

_publ_section_title
;
 Zinc and cadmium complexes based on
 bis-(1H-tetrazol-5-ylmethyl/ylethyl)-amine ligands: structures and
 photoluminescence properties
;
_journal_issue 35
_journal_name_full CrystEngComm
_journal_page_first 6708
_journal_paper_doi 10.1039/C6CE01311B
_journal_volume 18
_journal_year 2016
_chemical_formula_sum 'C6 H8 Cl N12 Zn2'
_chemical_formula_weight 414.43
_chemical_name_systematic
; 
 ? 
;
_space_group_IT_number 62
_symmetry_cell_setting orthorhombic
_symmetry_space_group_name_Hall '-P 2ac 2n'
_symmetry_space_group_name_H-M 'P n m a'
_atom_sites_solution_hydrogens geom
_atom_sites_solution_primary direct
_atom_sites_solution_secondary difmap
_audit_creation_method SHELXL-97
_audit_update_record
;
2016-04-12 deposited with the CCDC.
2016-07-19 downloaded from the CCDC.
;
_cell_angle_alpha 90.00
_cell_angle_beta 90.00
_cell_angle_gamma 90.00
_cell_formula_units_Z 4
_cell_length_a 6.8924(3)
_cell_length_b 10.0600(4)
_cell_length_c 19.7902(8)
_cell_measurement_reflns_used 3382
_cell_measurement_temperature 296(2)
_cell_measurement_theta_max 28.13
_cell_measurement_theta_min 2.27
_cell_volume 1372.20(10)
_computing_structure_refinement 'SHELXL-97 (Sheldrick, 1997)'
_computing_structure_solution 'SHELXS-97 (Sheldrick, 1990)'
_diffrn_ambient_temperature 296(2)
_diffrn_measured_fraction_theta_full 0.998
_diffrn_measured_fraction_theta_max 0.998
_diffrn_measurement_device_type CCD
_diffrn_radiation_monochromator graphite
_diffrn_radiation_source 'fine-focus sealed tube'
_diffrn_radiation_type MoK\a
_diffrn_radiation_wavelength 0.71073
_diffrn_reflns_av_R_equivalents 0.0326
_diffrn_reflns_av_sigmaI/netI 0.0216
_diffrn_reflns_limit_h_max 8
_diffrn_reflns_limit_h_min -9
_diffrn_reflns_limit_k_max 10
_diffrn_reflns_limit_k_min -13
_diffrn_reflns_limit_l_max 26
_diffrn_reflns_limit_l_min -26
_diffrn_reflns_number 10913
_diffrn_reflns_theta_full 28.37
_diffrn_reflns_theta_max 28.37
_diffrn_reflns_theta_min 2.06
_exptl_absorpt_coefficient_mu 3.704
_exptl_absorpt_correction_T_max 0.5553
_exptl_absorpt_correction_T_min 0.4962
_exptl_absorpt_correction_type multi-scan
_exptl_absorpt_process_details sadabs
_exptl_crystal_colour pink
_exptl_crystal_density_diffrn 2.006
_exptl_crystal_density_method 'not measured'
_exptl_crystal_description Block
_exptl_crystal_F_000 820
_exptl_crystal_size_max 0.22
_exptl_crystal_size_mid 0.20
_exptl_crystal_size_min 0.18
_refine_diff_density_max 0.589
_refine_diff_density_min -0.432
_refine_diff_density_rms 0.085
_refine_ls_extinction_method none
_refine_ls_goodness_of_fit_ref 1.043
_refine_ls_hydrogen_treatment mixed
_refine_ls_matrix_type full
_refine_ls_number_parameters 125
_refine_ls_number_reflns 1811
_refine_ls_number_restraints 67
_refine_ls_restrained_S_all 1.063
_refine_ls_R_factor_all 0.0354
_refine_ls_R_factor_gt 0.0294
_refine_ls_shift/su_max 0.001
_refine_ls_shift/su_mean 0.000
_refine_ls_structure_factor_coef Fsqd
_refine_ls_weighting_details 'calc w=1/[\s^2^(Fo^2^)+(0.0396P)^2^+1.6767P] where P=(Fo^2^+2Fc^2^)/3'
_refine_ls_weighting_scheme calc
_refine_ls_wR_factor_gt 0.0757
_refine_ls_wR_factor_ref 0.0792
_reflns_number_gt 1600
_reflns_number_total 1811
_reflns_threshold_expression >2sigma(I)
_cod_data_source_file c6ce01311b3.cif
_cod_data_source_block 1
_cod_depositor_comments 'Adding full bibliography for 7225972--7225980.cif.'
_cod_original_sg_symbol_H-M Pnma
_cod_database_code 7225978

loop_
_symmetry_equiv_pos_as_xyz
'x, y, z'
'-x+1/2, -y, z+1/2'
'-x, y+1/2, -z'
'x+1/2, -y+1/2, -z+1/2'
'-x, -y, -z'
'x-1/2, y, -z-1/2'
'x, -y-1/2, z'
'-x-1/2, y-1/2, z-1/2'

loop_
_atom_site_label
_atom_site_type_symbol
_atom_site_fract_x
_atom_site_fract_y
_atom_site_fract_z
_atom_site_U_iso_or_equiv
_atom_site_adp_type
_atom_site_occupancy
_atom_site_symmetry_multiplicity
_atom_site_calc_flag
_atom_site_refinement_flags
_atom_site_disorder_group
N5 N 0.8903(3) 1.0994(2) 0.81296(11) 0.0241(4) Uani 1 1 d U .
C1 C 0.8442(4) 0.9932(3) 0.84903(15) 0.0309(6) Uani 1 1 d DU .
C2A C 0.6507(15) 0.9789(10) 0.8860(5) 0.0336(17) Uani 0.461(6) 1 d PDU 1
H2A1 H 0.5518 1.0334 0.8648 0.040 Uiso 0.461(6) 1 calc PR 1
H2A2 H 0.6635 1.0055 0.9329 0.040 Uiso 0.461(6) 1 calc PR 1
C3A C 0.5939(9) 0.8178(7) 0.8803(4) 0.0462(17) Uani 0.461(6) 1 d PDU 1
H3A1 H 0.4561 0.8049 0.8878 0.055 Uiso 0.461(6) 1 calc PR 1
H3A2 H 0.6265 0.7839 0.8358 0.055 Uiso 0.461(6) 1 calc PR 1
C2B C 0.6371(15) 0.9525(11) 0.8644(5) 0.051(2) Uani 0.539(6) 1 d PDU 2
H2B1 H 0.5935 0.8869 0.8318 0.061 Uiso 0.539(6) 1 calc PR 2
H2B2 H 0.5522 1.0292 0.8616 0.061 Uiso 0.539(6) 1 calc PR 2
C3B C 0.6310(8) 0.8918(6) 0.9383(4) 0.0470(16) Uani 0.539(6) 1 d PDU 2
H3B1 H 0.7135 0.9423 0.9685 0.056 Uiso 0.539(6) 1 calc PR 2
H3B2 H 0.4996 0.8926 0.9558 0.056 Uiso 0.539(6) 1 calc PR 2
N1 N 0.5825(3) 1.0898(2) 0.69774(11) 0.0259(4) Uani 1 1 d . .
N2 N 0.6506(3) 0.9821(2) 0.67028(12) 0.0310(5) Uani 1 1 d . .
N3 N 0.5012(3) 0.9191(2) 0.64005(12) 0.0292(5) Uani 1 1 d . .
Cl1 Cl 0.67539(19) 0.7500 0.49345(6) 0.0586(4) Uani 1 2 d S .
N4 N 0.2046(5) 0.7500 0.56861(16) 0.0264(6) Uani 1 2 d S .
N6 N 0.4649(4) 1.2500 0.80970(14) 0.0216(6) Uani 1 2 d S .
N7 N 0.4173(6) 1.2500 0.86744(19) 0.0508(11) Uani 1 2 d S .
N8 N 0.3616(9) 1.2500 0.9228(2) 0.118(3) Uani 1 2 d S .
Zn1 Zn 0.73383(5) 1.2500 0.76134(2) 0.02055(12) Uani 1 2 d S .
Zn2 Zn 0.50097(6) 0.7500 0.58546(2) 0.02346(13) Uani 1 2 d S .

loop_
_atom_site_aniso_label
_atom_site_aniso_U_11
_atom_site_aniso_U_22
_atom_site_aniso_U_33
_atom_site_aniso_U_23
_atom_site_aniso_U_13
_atom_site_aniso_U_12
N5 0.0147(9) 0.0243(11) 0.0333(11) 0.0075(9) 0.0015(8) -0.0004(8)
C1 0.0173(11) 0.0283(13) 0.0470(15) 0.0144(12) 0.0026(10) 0.0011(10)
C2A 0.017(3) 0.033(3) 0.051(4) 0.014(3) 0.004(3) 0.004(2)
C3A 0.022(3) 0.050(3) 0.067(4) 0.029(3) 0.003(3) -0.003(3)
C2B 0.027(3) 0.047(4) 0.079(5) 0.032(4) 0.010(4) 0.001(3)
C3B 0.031(3) 0.030(3) 0.081(4) 0.012(3) 0.029(3) 0.003(2)
N1 0.0143(9) 0.0263(11) 0.0372(11) -0.0081(9) 0.0007(8) -0.0008(8)
N2 0.0171(10) 0.0304(12) 0.0455(13) -0.0112(10) -0.0007(9) 0.0005(9)
N3 0.0178(10) 0.0259(11) 0.0440(13) -0.0098(10) -0.0007(9) -0.0008(8)
Cl1 0.0476(7) 0.0900(10) 0.0383(6) 0.000 0.0161(5) 0.000
N4 0.0269(15) 0.0224(15) 0.0297(15) 0.000 -0.0077(12) 0.000
N6 0.0123(12) 0.0299(16) 0.0227(13) 0.000 0.0020(10) 0.000
N7 0.030(2) 0.086(3) 0.037(2) 0.000 -0.0038(16) 0.000
N8 0.076(4) 0.251(10) 0.026(2) 0.000 0.004(2) 0.000
Zn1 0.01224(19) 0.0225(2) 0.0269(2) 0.000 0.00100(15) 0.000
Zn2 0.0227(2) 0.0196(2) 0.0281(2) 0.000 0.00229(15) 0.000

loop_
_atom_type_symbol
_atom_type_description
_atom_type_scat_dispersion_real
_atom_type_scat_dispersion_imag
_atom_type_scat_source
C C 0.0033 0.0016 'International Tables Vol C Tables 4.2.6.8 and 6.1.1.4'
H H 0.0000 0.0000 'International Tables Vol C Tables 4.2.6.8 and 6.1.1.4'
N N 0.0061 0.0033 'International Tables Vol C Tables 4.2.6.8 and 6.1.1.4'
Cl Cl 0.1484 0.1585 'International Tables Vol C Tables 4.2.6.8 and 6.1.1.4'
Zn Zn 0.2839 1.4301 'International Tables Vol C Tables 4.2.6.8 and 6.1.1.4'

loop_
_geom_angle_atom_site_label_1
_geom_angle_atom_site_label_2
_geom_angle_atom_site_label_3
_geom_angle
_geom_angle_site_symmetry_1
_geom_angle_site_symmetry_3
C1 N5 N1 105.28(19) . 6_657
C1 N5 Zn1 135.55(17) . .
N1 N5 Zn1 118.42(15) 6_657 .
N5 C1 N3 110.1(2) . 6_657
N5 C1 C2B 123.5(4) . .
N3 C1 C2B 125.6(5) 6_657 .
N5 C1 C2A 122.9(4) . .
N3 C1 C2A 125.4(5) 6_657 .
C2B C1 C2A 19.4(5) . .
C1 C2A C3A 105.2(6) . .
N4 C3A C2A 106.7(6) 6_657 .
C1 C2B C3B 108.3(7) . .
N4 C3B C2B 105.7(6) 6_657 .
N2 N1 N5 110.46(19) . 6_557
N2 N1 Zn1 130.56(16) . .
N5 N1 Zn1 118.93(15) 6_557 .
N1 N2 N3 107.6(2) . .
C1 N3 N2 106.6(2) 6_557 .
C1 N3 Zn2 123.96(17) 6_557 .
N2 N3 Zn2 129.43(16) . .
C3A N4 C3A 56.6(6) 6_557 4_466
C3A N4 C3B 109.3(5) 6_557 4_466
C3A N4 C3B 56.0(4) 4_466 4_466
C3A N4 C3B 56.0(4) 6_557 6_557
C3A N4 C3B 109.3(5) 4_466 6_557
C3B N4 C3B 139.6(5) 4_466 6_557
C3A N4 Zn2 114.2(3) 6_557 .
C3A N4 Zn2 114.2(3) 4_466 .
C3B N4 Zn2 110.1(2) 4_466 .
C3B N4 Zn2 110.1(2) 6_557 .
N7 N6 Zn1 133.3(3) . .
N7 N6 Zn1 115.4(3) . 6_557
Zn1 N6 Zn1 111.26(13) . 6_557
N8 N7 N6 176.7(5) . .
N6 Zn1 N5 103.34(8) . 7_585
N6 Zn1 N5 103.34(8) . .
N5 Zn1 N5 91.12(12) 7_585 .
N6 Zn1 N6 165.87(9) . 6_657
N5 Zn1 N6 86.42(8) 7_585 6_657
N5 Zn1 N6 86.42(8) . 6_657
N6 Zn1 N1 81.24(8) . .
N5 Zn1 N1 175.03(8) 7_585 .
N5 Zn1 N1 89.65(8) . .
N6 Zn1 N1 88.73(7) 6_657 .
N6 Zn1 N1 81.24(8) . 7_585
N5 Zn1 N1 89.65(8) 7_585 7_585
N5 Zn1 N1 175.03(8) . 7_585
N6 Zn1 N1 88.73(7) 6_657 7_585
N1 Zn1 N1 89.17(11) . 7_585
N3 Zn2 N3 115.17(14) . 7_575
N3 Zn2 N4 95.00(7) . .
N3 Zn2 N4 95.00(8) 7_575 .
N3 Zn2 Cl1 116.55(7) . .
N3 Zn2 Cl1 116.55(7) 7_575 .
N4 Zn2 Cl1 114.16(10) . .

loop_
_geom_bond_atom_site_label_1
_geom_bond_atom_site_label_2
_geom_bond_distance
_geom_bond_site_symmetry_2
N5 C1 1.324(3) .
N5 N1 1.345(3) 6_657
N5 Zn1 2.122(2) .
C1 N3 1.332(3) 6_657
C1 C2B 1.515(10) .
C1 C2A 1.528(10) .
C2A C3A 1.672(11) .
C3A N4 1.439(7) 6_657
C2B C3B 1.585(10) .
C3B N4 1.520(6) 6_657
N1 N2 1.300(3) .
N1 N5 1.345(3) 6_557
N1 Zn1 2.295(2) .
N2 N3 1.349(3) .
N3 C1 1.332(3) 6_557
N3 Zn2 2.015(2) .
Cl1 Zn2 2.1819(12) .
N4 C3A 1.439(7) 6_557
N4 C3A 1.439(7) 4_466
N4 C3B 1.520(6) 4_466
N4 C3B 1.520(6) 6_557
N4 Zn2 2.070(3) .
N6 N7 1.189(5) .
N6 Zn1 2.086(3) .
N6 Zn1 2.124(3) 6_557
N7 N8 1.160(6) .
Zn1 N5 2.122(2) 7_585
Zn1 N6 2.124(3) 6_657
Zn1 N1 2.295(2) 7_585
Zn2 N3 2.015(2) 7_575
